data_4510845
loop_
_publ_author_name
'Thomas, Lynne H.'
'Cheung, Elaine'
'Jones, Andrew O. F.'
'Kallay, Andras A.'
'Lem\'ee-Cailleau, Marie-H\'el\`ene'
'McIntyre, Garry J.'
'Wilson, Chick C.'

_publ_section_title
;
 4-Phenoxyphenol: A Porous Molecular Material
;
_journal_issue 4
_journal_name_full 'Crystal Growth &amp; Design'
_journal_page_first 1746
_journal_paper_doi 10.1021/cg200998u
_journal_volume 12
_journal_year 2012
_chemical_formula_sum 'C12.33 H10.5 N0.17 O2'
_chemical_formula_weight 192.83
_chemical_name_systematic
;
 4-phenoxyphenol acetonitrile clathrate
;
_space_group_IT_number 148
_symmetry_cell_setting trigonal
_symmetry_space_group_name_Hall '-R 3'
_symmetry_space_group_name_H-M 'R -3 :H'
_atom_sites_solution_hydrogens difmap
_atom_sites_solution_primary direct
_atom_sites_solution_secondary difmap
_audit_creation_method SHELXL-97
_cell_angle_alpha 90.00
_cell_angle_beta 90.00
_cell_angle_gamma 120.00
_cell_formula_units_Z 18
_cell_length_a 28.785(5)
_cell_length_b 28.785(5)
_cell_length_c 5.987(5)
_cell_measurement_temperature 100(2)
_cell_volume 4296(4)
_computing_cell_refinement 'lauegen (CCP4)'
_computing_data_collection 'VIVALDI (MAATEL)'
_computing_data_reduction 'argonne_boxes, lauenorm (CCP4)'
_computing_structure_refinement 'SHELXL-97 (Sheldrick, 2008)'
_diffrn_ambient_temperature 100(2)
_diffrn_detector_area_resol_mean 0.07
_diffrn_measurement_device_type VIVALDI
_diffrn_measurement_method 'Laue patterns at 9 orientations'
_diffrn_radiation_monochromator none
_diffrn_radiation_source 'ILL reactor source, thermal guide'
_diffrn_radiation_type neutron
_diffrn_radiation_wavelength 0.80-5.20
_diffrn_reflns_av_R_equivalents 0.1321
_diffrn_reflns_av_sigmaI/netI 0.0717
_diffrn_reflns_limit_h_max 43
_diffrn_reflns_limit_h_min -42
_diffrn_reflns_limit_k_max 39
_diffrn_reflns_limit_k_min -43
_diffrn_reflns_limit_l_max 8
_diffrn_reflns_limit_l_min -8
_diffrn_reflns_number 13917
_diffrn_reflns_theta_max 39.95
_diffrn_reflns_theta_min 2.90
_diffrn_standards_number none
_exptl_absorpt_coefficient_mu 0.000
_exptl_absorpt_correction_type none
_exptl_crystal_colour 'translucent white'
_exptl_crystal_density_diffrn 1.342
_exptl_crystal_density_method 'not measured'
_exptl_crystal_description 'trigonal prism'
_exptl_crystal_F_000 101
_exptl_crystal_size_max 2.5
_exptl_crystal_size_mid 1.5
_exptl_crystal_size_min 1.5
_refine_diff_density_max 0.060
_refine_diff_density_min -0.066
_refine_diff_density_rms 0.014
_refine_ls_extinction_coef 0.358(13)
_refine_ls_extinction_expression Fc^*^=kFc[1+0.001xFc^2^\l^3^/sin(2\q)]^-1/4^
_refine_ls_extinction_method SHELXL
_refine_ls_goodness_of_fit_ref 1.344
_refine_ls_hydrogen_treatment refall
_refine_ls_matrix_type full
_refine_ls_number_parameters 233
_refine_ls_number_reflns 2525
_refine_ls_number_restraints 0
_refine_ls_restrained_S_all 1.344
_refine_ls_R_factor_all 0.0874
_refine_ls_R_factor_gt 0.0532
_refine_ls_shift/su_max 0.000
_refine_ls_shift/su_mean 0.000
_refine_ls_structure_factor_coef Fsqd
_refine_ls_weighting_details 'calc w=1/[\s^2^(Fo^2^)+(0.0000P)^2^+0.4983P] where P=(Fo^2^+2Fc^2^)/3'
_refine_ls_weighting_scheme calc
_refine_ls_wR_factor_gt 0.0925
_refine_ls_wR_factor_ref 0.0979
_reflns_number_gt 1905
_reflns_number_total 2525
_reflns_threshold_expression >2\s(I)
_cod_data_source_file 4phenoxy_100_neutron.cif
_cod_data_source_block 4pp_ACN_neutron
_cod_original_sg_symbol_H-M R-3
_cod_original_formula_sum 'C12.33 H10.50 N0.17 O2'
_cod_database_code 4510845

loop_
_symmetry_equiv_pos_as_xyz
'x, y, z'
'-y, x-y, z'
'-x+y, -x, z'
'x+2/3, y+1/3, z+1/3'
'-y+2/3, x-y+1/3, z+1/3'
'-x+y+2/3, -x+1/3, z+1/3'
'x+1/3, y+2/3, z+2/3'
'-y+1/3, x-y+2/3, z+2/3'
'-x+y+1/3, -x+2/3, z+2/3'
'-x, -y, -z'
'y, -x+y, -z'
'x-y, x, -z'
'-x+2/3, -y+1/3, -z+1/3'
'y+2/3, -x+y+1/3, -z+1/3'
'x-y+2/3, x+1/3, -z+1/3'
'-x+1/3, -y+2/3, -z+2/3'
'y+1/3, -x+y+2/3, -z+2/3'
'x-y+1/3, x+2/3, -z+2/3'

loop_
_atom_site_label
_atom_site_type_symbol
_atom_site_fract_x
_atom_site_fract_y
_atom_site_fract_z
_atom_site_U_iso_or_equiv
_atom_site_adp_type
_atom_site_occupancy
_atom_site_symmetry_multiplicity
_atom_site_calc_flag
_atom_site_refinement_flags
C13 C 0.0000 0.0000 0.1192(5) 0.0260(6) Uani 1 3 d S
N1 N 0.0000 0.0000 0.2988(7) 0.0210(7) Uani 0.50 3 d SP
O1 O -0.08045(6) 0.02613(6) 0.4995(3) 0.0173(3) Uani 1 1 d .
O2 O -0.16544(7) 0.09011(8) -0.1813(3) 0.0207(3) Uani 1 1 d .
C4 C -0.14700(6) 0.07293(5) -0.0036(2) 0.0164(3) Uani 1 1 d .
C1 C -0.10376(5) 0.03975(5) 0.3320(2) 0.0142(2) Uani 1 1 d .
C7 C -0.21161(5) 0.09270(5) -0.1576(2) 0.0157(2) Uani 1 1 d .
C3 C -0.14944(6) 0.02379(6) -0.0214(2) 0.0171(3) Uani 1 1 d .
C5 C -0.12346(6) 0.10572(6) 0.1814(3) 0.0187(3) Uani 1 1 d .
C6 C -0.10211(6) 0.08886(6) 0.3506(2) 0.0173(3) Uani 1 1 d .
C2 C -0.12762(6) 0.00678(5) 0.1464(2) 0.0171(3) Uani 1 1 d .
C8 C -0.22606(6) 0.11175(6) -0.3437(2) 0.0186(3) Uani 1 1 d .
C10 C -0.30561(6) 0.09797(7) -0.1485(3) 0.0227(3) Uani 1 1 d .
C12 C -0.24329(6) 0.07659(6) 0.0334(2) 0.0178(3) Uani 1 1 d .
C11 C -0.29054(6) 0.07921(6) 0.0350(3) 0.0215(3) Uani 1 1 d .
C9 C -0.27293(6) 0.11444(6) -0.3381(3) 0.0212(3) Uani 1 1 d .
H11 H -0.0017(6) 0.0346(5) 0.1960(18) 0.069(3) Uani 0.50 1 d P
H10 H -0.23242(15) 0.06103(16) 0.1766(6) 0.0356(7) Uani 1 1 d .
H9 H -0.31599(16) 0.0656(2) 0.1816(7) 0.0435(9) Uani 1 1 d .
H4 H -0.08419(16) 0.11356(14) 0.4979(6) 0.0362(7) Uani 1 1 d .
H8 H -0.34258(16) 0.09992(19) -0.1467(7) 0.0438(9) Uani 1 1 d .
H1 H -0.12922(16) -0.03183(14) 0.1334(6) 0.0355(7) Uani 1 1 d .
H7 H -0.28403(17) 0.12980(18) -0.4825(6) 0.0417(8) Uani 1 1 d .
H3 H -0.12128(16) 0.14440(14) 0.1945(7) 0.0380(8) Uani 1 1 d .
H5 H -0.08714(14) -0.01035(13) 0.4821(6) 0.0300(6) Uani 1 1 d .
H2 H -0.16764(16) -0.00072(15) -0.1679(6) 0.0369(7) Uani 1 1 d .
H6 H -0.20041(15) 0.12417(16) -0.4890(6) 0.0378(8) Uani 1 1 d .

loop_
_atom_site_aniso_label
_atom_site_aniso_U_11
_atom_site_aniso_U_22
_atom_site_aniso_U_33
_atom_site_aniso_U_23
_atom_site_aniso_U_13
_atom_site_aniso_U_12
C13 0.0273(10) 0.0273(10) 0.0235(15) 0.000 0.000 0.0137(5)
N1 0.0228(13) 0.0228(13) 0.0174(17) 0.000 0.000 0.0114(6)
O1 0.0181(7) 0.0158(7) 0.0187(7) -0.0009(5) -0.0024(5) 0.0088(6)
O2 0.0205(7) 0.0286(8) 0.0183(8) 0.0068(6) 0.0051(5) 0.0161(7)
C4 0.0157(6) 0.0179(6) 0.0178(6) 0.0028(4) 0.0023(4) 0.0100(5)
C1 0.0130(5) 0.0121(5) 0.0170(6) 0.0003(4) 0.0003(4) 0.0060(4)
C7 0.0153(6) 0.0154(6) 0.0165(6) 0.0015(4) 0.0016(4) 0.0077(5)
C3 0.0179(6) 0.0164(6) 0.0172(7) -0.0011(4) -0.0017(4) 0.0088(5)
C5 0.0206(7) 0.0158(6) 0.0222(7) -0.0010(5) -0.0014(5) 0.0110(5)
C6 0.0171(6) 0.0147(6) 0.0206(7) -0.0022(4) -0.0021(5) 0.0083(5)
C2 0.0178(6) 0.0146(6) 0.0193(6) -0.0020(4) -0.0015(4) 0.0085(5)
C8 0.0176(6) 0.0191(6) 0.0187(6) 0.0023(5) -0.0012(5) 0.0090(5)
C10 0.0175(6) 0.0256(7) 0.0265(8) -0.0052(5) -0.0035(5) 0.0119(6)
C12 0.0152(6) 0.0184(6) 0.0189(7) 0.0014(5) 0.0021(4) 0.0076(5)
C11 0.0149(6) 0.0255(7) 0.0224(7) -0.0022(5) 0.0015(5) 0.0088(5)
C9 0.0199(7) 0.0228(7) 0.0233(7) -0.0016(5) -0.0049(5) 0.0123(6)
H11 0.111(10) 0.075(7) 0.039(5) -0.014(4) 0.005(5) 0.059(7)
H10 0.0361(17) 0.049(2) 0.0265(17) 0.0119(13) 0.0056(12) 0.0243(16)
H9 0.0321(17) 0.067(3) 0.0346(18) 0.0062(17) 0.0129(13) 0.0269(18)
H4 0.047(2) 0.0309(16) 0.0314(17) -0.0121(12) -0.0121(14) 0.0203(15)
H8 0.0322(18) 0.061(3) 0.050(2) -0.0071(18) -0.0039(15) 0.0323(18)
H1 0.049(2) 0.0257(15) 0.0372(17) -0.0077(12) -0.0103(14) 0.0228(15)
H7 0.044(2) 0.053(2) 0.0350(18) 0.0085(15) -0.0077(14) 0.0298(18)
H3 0.049(2) 0.0262(15) 0.047(2) -0.0036(13) -0.0053(15) 0.0255(15)
H5 0.0340(16) 0.0228(14) 0.0355(16) 0.0007(11) -0.0042(12) 0.0159(12)
H2 0.047(2) 0.0363(17) 0.0313(18) -0.0097(13) -0.0137(14) 0.0235(16)
H6 0.0374(18) 0.050(2) 0.0273(17) 0.0137(14) 0.0082(12) 0.0226(16)

loop_
_atom_type_symbol
_atom_type_description
_atom_type_scat_dispersion_real
_atom_type_scat_dispersion_imag
_atom_type_scat_source
C C 0.0000 0.0000 'International Tables Vol C Tables 4.2.6.8 and 6.1.1.4'
H H 0.0000 0.0000 'International Tables Vol C Tables 4.2.6.8 and 6.1.1.4'
O O 0.0000 0.0000 'International Tables Vol C Tables 4.2.6.8 and 6.1.1.4'
N N 0.0000 0.0000 'International Tables Vol C Tables 4.2.6.8 and 6.1.1.4'

loop_
_geom_angle_atom_site_label_1
_geom_angle_atom_site_label_2
_geom_angle_atom_site_label_3
_geom_angle
_geom_angle_site_symmetry_1
_geom_angle_site_symmetry_3
N1 C13 C13 180.0 . 10
N1 C13 H11 65.8(6) . .
C13 C13 H11 114.2(6) 10 .
C13 N1 H11 58.9(5) . .
C1 O1 H5 111.7(2) . .
C7 O2 C4 119.55(14) . .
C3 C4 O2 118.20(14) . .
C3 C4 C5 120.84(13) . .
O2 C4 C5 120.84(14) . .
O1 C1 C6 117.27(13) . .
O1 C1 C2 122.21(13) . .
C6 C1 C2 120.51(12) . .
O2 C7 C12 123.87(13) . .
O2 C7 C8 115.19(13) . .
C12 C7 C8 120.92(13) . .
C4 C3 C2 120.04(13) . .
C4 C3 H2 119.2(2) . .
C2 C3 H2 120.7(2) . .
C4 C5 C6 119.55(13) . .
C4 C5 H3 120.8(2) . .
C6 C5 H3 119.7(2) . .
C5 C6 C1 119.83(13) . .
C5 C6 H4 120.7(2) . .
C1 C6 H4 119.5(2) . .
C3 C2 C1 119.22(13) . .
C3 C2 H1 120.5(2) . .
C1 C2 H1 120.3(2) . .
C9 C8 C7 119.46(13) . .
C9 C8 H6 121.5(2) . .
C7 C8 H6 119.0(2) . .
C11 C10 C9 119.17(14) . .
C11 C10 H8 120.9(3) . .
C9 C10 H8 119.9(3) . .
C7 C12 C11 118.73(14) . .
C7 C12 H10 120.8(2) . .
C11 C12 H10 120.4(2) . .
C10 C11 C12 121.17(14) . .
C10 C11 H9 119.7(3) . .
C12 C11 H9 119.1(3) . .
C8 C9 C10 120.54(14) . .
C8 C9 H7 119.6(3) . .
C10 C9 H7 119.9(3) . .

loop_
_geom_bond_atom_site_label_1
_geom_bond_atom_site_label_2
_geom_bond_distance
_geom_bond_site_symmetry_2
C13 N1 1.075(5) .
C13 C13 1.427(6) 10
C13 H11 1.120(10) .
N1 H11 1.193(13) .
O1 C1 1.369(2) .
O1 H5 0.974(3) .
O2 C7 1.375(2) .
O2 C4 1.386(2) .
C4 C3 1.3851(19) .
C4 C5 1.392(2) .
C1 C6 1.3951(19) .
C1 C2 1.398(2) .
C7 C12 1.390(2) .
C7 C8 1.393(2) .
C3 C2 1.397(2) .
C3 H2 1.083(4) .
C5 C6 1.392(2) .
C5 H3 1.086(3) .
C6 H4 1.087(4) .
C2 H1 1.092(3) .
C8 C9 1.390(2) .
C8 H6 1.080(4) .
C10 C11 1.386(3) .
C10 C9 1.397(3) .
C10 H8 1.093(4) .
C12 C11 1.399(2) .
C12 H10 1.083(4) .
C11 H9 1.083(4) .
C9 H7 1.089(4) .
